data_7715462
loop_
_publ_author_name
'Kidd, Steven R.'
'Zhou, Wen'
'Warren, Jeffrey J.'
'Leznoff, Daniel B.'

_publ_section_title
;
 Inducing ring distortions in unsubstituted metallophthalocyanines using
 axial N-heterocyclic carbenes.
;
_journal_issue 15
_journal_name_full 'Dalton transactions (Cambridge, England : 2003)'
_journal_page_first 6537
_journal_page_last 6546
_journal_paper_doi 10.1039/d4dt00528g
_journal_volume 53
_journal_year 2024
_chemical_formula_moiety 'C41 H26 N10 Zn, 2(C7 H8)'
_chemical_formula_sum 'C55 H42 N10 Zn'
_chemical_formula_weight 908.35
_space_group_crystal_system monoclinic
_space_group_IT_number 14
_space_group_name_Hall '-P 2ybc'
_space_group_name_H-M_alt 'P 1 21/c 1'
_atom_sites_solution_hydrogens geom
_atom_sites_solution_primary iterative
_audit_creation_date 2023-07-18
_audit_creation_method
;
Olex2 1.5
(compiled 2023.03.06 svn.rbb2c1857 for OlexSys, GUI svn.r6748)
;
_audit_update_record
;
2024-02-12 deposited with the CCDC.	2024-03-12 downloaded from the CCDC.
;
_cell_angle_alpha 90
_cell_angle_beta 91.751(2)
_cell_angle_gamma 90
_cell_formula_units_Z 4
_cell_length_a 12.0211(4)
_cell_length_b 15.8643(6)
_cell_length_c 23.5955(9)
_cell_measurement_reflns_used 9977
_cell_measurement_temperature 189.99
_cell_measurement_theta_max 64.367
_cell_measurement_theta_min 3.357
_cell_volume 4497.7(3)
_computing_cell_refinement 'SAINT V8.40B (?, 2016)'
_computing_data_reduction 'SAINT V8.40B (?, 2016)'
_computing_molecular_graphics 'Olex2 1.5 (Dolomanov et al., 2009)'
_computing_publication_material 'Olex2 1.5 (Dolomanov et al., 2009)'
_computing_structure_refinement 'XL  (Sheldrick, 2008)'
_computing_structure_solution 'olex2.solve 1.5 (Bourhis et al., 2015)'
_diffrn_ambient_temperature 189.99
_diffrn_measured_fraction_theta_full 0.979
_diffrn_measured_fraction_theta_max 0.979
_diffrn_measurement_device_type 'Bruker PHOTO-II'
_diffrn_measurement_method '\f and \w scans'
_diffrn_radiation_type CuK\a
_diffrn_radiation_wavelength 1.54178
_diffrn_reflns_av_R_equivalents 0.0974
_diffrn_reflns_av_unetI/netI 0.0548
_diffrn_reflns_Laue_measured_fraction_full 0.979
_diffrn_reflns_Laue_measured_fraction_max 0.979
_diffrn_reflns_limit_h_max 13
_diffrn_reflns_limit_h_min -13
_diffrn_reflns_limit_k_max 18
_diffrn_reflns_limit_k_min -18
_diffrn_reflns_limit_l_max 27
_diffrn_reflns_limit_l_min -26
_diffrn_reflns_number 74613
_diffrn_reflns_point_group_measured_fraction_full 0.979
_diffrn_reflns_point_group_measured_fraction_max 0.979
_diffrn_reflns_theta_full 64.537
_diffrn_reflns_theta_max 64.537
_diffrn_reflns_theta_min 3.357
_diffrn_source_current 0.65
_diffrn_source_power 0.029133000000000003
_diffrn_source_voltage 44.82
_exptl_absorpt_coefficient_mu 1.155
_exptl_absorpt_correction_T_max 0.6497
_exptl_absorpt_correction_T_min 0.4946
_exptl_absorpt_correction_type multi-scan
_exptl_absorpt_process_details
;
SADABS-2016/2 (Bruker,2016/2) was used for absorption correction.
wR2(int) was 0.1547 before and 0.0985 after correction.
The Ratio of minimum to maximum transmission is 0.7613.
The \l/2 correction factor is Not present.
;
_exptl_crystal_colour Green
_exptl_crystal_density_diffrn 1.341
_exptl_crystal_description Block
_exptl_crystal_F_000 1888
_exptl_crystal_size_max 0.314
_exptl_crystal_size_mid 0.211
_exptl_crystal_size_min 0.123
_refine_diff_density_max 0.438
_refine_diff_density_min -0.403
_refine_diff_density_rms 0.055
_refine_ls_extinction_method none
_refine_ls_goodness_of_fit_ref 1.058
_refine_ls_hydrogen_treatment constr
_refine_ls_matrix_type full
_refine_ls_number_parameters 599
_refine_ls_number_reflns 7409
_refine_ls_number_restraints 0
_refine_ls_restrained_S_all 1.058
_refine_ls_R_factor_all 0.0552
_refine_ls_R_factor_gt 0.0447
_refine_ls_shift/su_max 0.001
_refine_ls_shift/su_mean 0.000
_refine_ls_structure_factor_coef Fsqd
_refine_ls_weighting_details 'w=1/[\s^2^(Fo^2^)+(0.0447P)^2^+3.6262P] where P=(Fo^2^+2Fc^2^)/3'
_refine_ls_weighting_scheme calc
_refine_ls_wR_factor_gt 0.1083
_refine_ls_wR_factor_ref 0.1145
_reflns_Friedel_coverage 0.000
_reflns_number_gt 6234
_reflns_number_total 7409
_reflns_threshold_expression 'I > 2\s(I)'
_cod_data_source_file d4dt00528g2.cif
_cod_data_source_block cu_sk_pc1_znpc_bnhc_gb_tol_0m_a
_cod_depositor_comments 'Adding full bibliography for 7715459--7715462.cif.'
_cod_database_code 7715462
_shelx_shelxl_version_number 2019/1
_shelx_space_group_comment
;
The symmetry employed for this shelxl refinement is uniquely defined
by the following loop, which should always be used as a source of
symmetry information in preference to the above space-group names.
They are only intended as comments.
;
_olex2_refinement_description
;
1. Fixed Uiso
 At 1.2 times of:
  All C(H) groups
 At 1.5 times of:
  All C(H,H,H) groups
2.a Aromatic/amide H refined with riding coordinates:
 C14(H14), C15(H15), C21(H21), C22(H22), C25(H25), C26(H26), C27(H27),
 C28(H28), C29(H29), C1(H1), C30(H30), C33(H33), C34(H34), C35(H35), C36(H36),
 C37(H37), C38(H38), C39(H39), C40(H40), C42(H42), C43(H43), C44(H44), C45(H45),
  C46(H46), C47(H47), C49(H49), C50(H50), C51(H51), C52(H52), C54(H54)
2.b Idealised Me refined as rotating group:
 C31(H31A,H31B,H31C), C32(H32A,H32B,H32C), C48(H48A,H48B,H48C), C55(H55A,H55B,
 H55C)
;
_olex2_submission_special_instructions 'No special instructions were received'

loop_
_space_group_symop_operation_xyz
'x, y, z'
'-x, y+1/2, -z+1/2'
'-x, -y, -z'
'x, -y-1/2, z-1/2'

loop_
_atom_site_label
_atom_site_type_symbol
_atom_site_fract_x
_atom_site_fract_y
_atom_site_fract_z
_atom_site_U_iso_or_equiv
_atom_site_adp_type
_atom_site_occupancy
_atom_site_site_symmetry_order
_atom_site_calc_flag
_atom_site_refinement_flags_posn
_atom_site_refinement_flags_adp
_atom_site_refinement_flags_occupancy
_atom_site_disorder_assembly
_atom_site_disorder_group
Zn1 Zn 0.48851(2) 0.71027(2) 0.28945(2) 0.02693(12) Uani 1 1 d . . . . .
N2 N 0.39872(16) 0.79428(13) 0.23765(9) 0.0293(5) Uani 1 1 d . . . . .
N3 N 0.61705(16) 0.79766(13) 0.28141(9) 0.0291(5) Uani 1 1 d . . . . .
N4 N 0.55507(16) 0.69429(13) 0.37116(9) 0.0288(5) Uani 1 1 d . . . . .
N5 N 0.39973(16) 0.62564(13) 0.41541(8) 0.0299(5) Uani 1 1 d . . . . .
N6 N 0.33617(15) 0.69015(13) 0.32699(8) 0.0277(4) Uani 1 1 d . . . . .
N7 N 0.20908(16) 0.75410(13) 0.25753(9) 0.0305(5) Uani 1 1 d . . . . .
N1 N 0.55000(16) 0.87509(13) 0.19881(9) 0.0298(5) Uani 1 1 d . . . . .
N8 N 0.73485(16) 0.76260(13) 0.36371(9) 0.0306(5) Uani 1 1 d . . . . .
N9 N 0.45542(17) 0.56425(14) 0.20269(9) 0.0355(5) Uani 1 1 d . . . . .
N10 N 0.62480(17) 0.56466(14) 0.23576(9) 0.0352(5) Uani 1 1 d . . . . .
C2 C 0.50526(19) 0.65103(15) 0.41322(10) 0.0279(5) Uani 1 1 d . . . . .
C3 C 0.58365(19) 0.64005(16) 0.46132(10) 0.0292(5) Uani 1 1 d . . . . .
C4 C 0.20390(19) 0.63440(15) 0.38518(10) 0.0280(5) Uani 1 1 d . . . . .
C5 C 0.68127(19) 0.68128(16) 0.44664(10) 0.0293(5) Uani 1 1 d . . . . .
C6 C 0.44422(19) 0.85001(16) 0.20087(10) 0.0285(5) Uani 1 1 d . . . . .
C7 C 0.66036(19) 0.71564(15) 0.39007(10) 0.0284(5) Uani 1 1 d . . . . .
C8 C 0.71315(19) 0.80097(15) 0.31407(11) 0.0295(5) Uani 1 1 d . . . . .
C9 C 0.7920(2) 0.85761(16) 0.28830(11) 0.0318(6) Uani 1 1 d . . . . .
C10 C 0.7385(2) 0.88997(16) 0.23955(11) 0.0314(6) Uani 1 1 d . . . . .
C11 C 0.2856(2) 0.79371(16) 0.22809(10) 0.0296(5) Uani 1 1 d . . . . .
C12 C 0.14770(19) 0.67393(15) 0.33973(10) 0.0283(5) Uani 1 1 d . . . . .
C13 C 0.32221(19) 0.64755(15) 0.37638(10) 0.0285(5) Uani 1 1 d . . . . .
C14 C 0.1467(2) 0.59503(17) 0.42803(11) 0.0334(6) Uani 1 1 d . . . . .
H14 H 0.185148 0.568017 0.458761 0.040 Uiso 1 1 calc R U . . .
C15 C 0.0313(2) 0.67586(17) 0.33664(11) 0.0333(6) Uani 1 1 d . . . . .
H15 H -0.007404 0.703497 0.306251 0.040 Uiso 1 1 calc R U . . .
C16 C 0.62736(19) 0.85251(15) 0.23758(10) 0.0287(5) Uani 1 1 d . . . . .
C17 C 0.3566(2) 0.88486(16) 0.16307(10) 0.0299(5) Uani 1 1 d . . . . .
C18 C 0.23294(19) 0.70877(15) 0.30390(10) 0.0280(5) Uani 1 1 d . . . . .
C19 C 0.2574(2) 0.84873(16) 0.18014(11) 0.0314(6) Uani 1 1 d . . . . .
C20 C 0.5255(2) 0.60464(16) 0.24034(11) 0.0319(6) Uani 1 1 d . . . . .
C21 C 0.3586(2) 0.94325(17) 0.11945(11) 0.0337(6) Uani 1 1 d . . . . .
H21 H 0.426051 0.969263 0.108901 0.040 Uiso 1 1 calc R U . . .
C22 C 0.7914(2) 0.94612(17) 0.20452(12) 0.0380(6) Uani 1 1 d . . . . .
H22 H 0.754075 0.969001 0.171942 0.046 Uiso 1 1 calc R U . . .
C23 C 0.5103(2) 0.50048(17) 0.17460(11) 0.0380(6) Uani 1 1 d . . . . .
C24 C 0.6190(2) 0.50096(17) 0.19572(11) 0.0385(6) Uani 1 1 d . . . . .
C25 C 0.7732(2) 0.68375(17) 0.48424(11) 0.0347(6) Uani 1 1 d . . . . .
H25 H 0.839497 0.712431 0.474863 0.042 Uiso 1 1 calc R U . . .
C26 C 0.5738(2) 0.60122(18) 0.51341(11) 0.0391(6) Uani 1 1 d . . . . .
H26 H 0.506445 0.574620 0.523532 0.047 Uiso 1 1 calc R U . . .
C27 C 0.0316(2) 0.59662(18) 0.42430(11) 0.0375(6) Uani 1 1 d . . . . .
H27 H -0.009836 0.570202 0.452996 0.045 Uiso 1 1 calc R U . . .
C28 C -0.0251(2) 0.63664(18) 0.37880(12) 0.0371(6) Uani 1 1 d . . . . .
H28 H -0.104132 0.636499 0.377237 0.045 Uiso 1 1 calc R U . . .
C29 C 0.2583(2) 0.96223(18) 0.09180(12) 0.0400(6) Uani 1 1 d . . . . .
H29 H 0.257008 1.001244 0.061243 0.048 Uiso 1 1 calc R U . . .
C1 C 0.9008(2) 0.88128(18) 0.30321(13) 0.0407(7) Uani 1 1 d . . . . .
H1 H 0.937093 0.860804 0.336791 0.049 Uiso 1 1 calc R U . . .
C30 C 0.1565(2) 0.86881(18) 0.15292(12) 0.0393(6) Uani 1 1 d . . . . .
H30 H 0.088459 0.844933 0.164607 0.047 Uiso 1 1 calc R U . . .
C31 C 0.7267(2) 0.58532(19) 0.26836(13) 0.0425(7) Uani 1 1 d . . . . .
H31A H 0.712351 0.632674 0.293788 0.064 Uiso 1 1 calc R U . . .
H31B H 0.785288 0.600908 0.242346 0.064 Uiso 1 1 calc R U . . .
H31C H 0.750687 0.536216 0.290774 0.064 Uiso 1 1 calc R U . . .
C32 C 0.3388(2) 0.58602(19) 0.19157(13) 0.0428(7) Uani 1 1 d . . . . .
H32A H 0.309927 0.615792 0.224401 0.064 Uiso 1 1 calc R U . . .
H32B H 0.295590 0.534430 0.184753 0.064 Uiso 1 1 calc R U . . .
H32C H 0.332620 0.622441 0.158072 0.064 Uiso 1 1 calc R U . . .
C33 C 0.1594(2) 0.92488(19) 0.10822(12) 0.0432(7) Uani 1 1 d . . . . .
H33 H 0.092140 0.938374 0.088086 0.052 Uiso 1 1 calc R U . . .
C34 C 0.9002(2) 0.96789(19) 0.21841(13) 0.0455(7) Uani 1 1 d . . . . .
H34 H 0.939025 1.005210 0.194523 0.055 Uiso 1 1 calc R U . . .
C35 C 0.9536(2) 0.9357(2) 0.26706(14) 0.0480(7) Uani 1 1 d . . . . .
H35 H 1.028361 0.951763 0.275598 0.058 Uiso 1 1 calc R U . . .
C36 C 0.7640(2) 0.64292(19) 0.53557(11) 0.0431(7) Uani 1 1 d . . . . .
H36 H 0.825965 0.642249 0.561524 0.052 Uiso 1 1 calc R U . . .
C37 C 0.6990(3) 0.44632(19) 0.17508(13) 0.0500(8) Uani 1 1 d . . . . .
H37 H 0.773270 0.446262 0.189975 0.060 Uiso 1 1 calc R U . . .
C38 C 0.4752(3) 0.44431(19) 0.13231(13) 0.0497(8) Uani 1 1 d . . . . .
H38 H 0.400141 0.442829 0.118475 0.060 Uiso 1 1 calc R U . . .
C39 C 0.6655(2) 0.6025(2) 0.55021(12) 0.0482(7) Uani 1 1 d . . . . .
H39 H 0.661576 0.575548 0.586039 0.058 Uiso 1 1 calc R U . . .
C40 C 0.5550(3) 0.3909(2) 0.11156(14) 0.0581(9) Uani 1 1 d . . . . .
H40 H 0.534367 0.352004 0.082484 0.070 Uiso 1 1 calc R U . . .
C41 C 0.7791(3) 0.6505(2) 0.11431(15) 0.0612(9) Uani 1 1 d . . . . .
C42 C 0.6655(3) 0.3925(2) 0.13218(15) 0.0574(9) Uani 1 1 d . . . . .
H42 H 0.718370 0.355611 0.116206 0.069 Uiso 1 1 calc R U . . .
C43 C 0.8058(3) 0.7156(2) 0.15000(15) 0.0633(9) Uani 1 1 d . . . . .
H43 H 0.752083 0.758163 0.156368 0.076 Uiso 1 1 calc R U . . .
C44 C 0.9070(3) 0.7209(3) 0.17655(16) 0.0659(10) Uani 1 1 d . . . . .
H44 H 0.922630 0.767197 0.201094 0.079 Uiso 1 1 calc R U . . .
C45 C 0.9857(3) 0.6623(3) 0.16893(16) 0.0722(11) Uani 1 1 d . . . . .
H45 H 1.056377 0.667209 0.187727 0.087 Uiso 1 1 calc R U . . .
C46 C 0.8579(4) 0.5891(3) 0.10595(17) 0.0756(11) Uani 1 1 d . . . . .
H46 H 0.841136 0.542876 0.081527 0.091 Uiso 1 1 calc R U . . .
C47 C 0.9627(4) 0.5945(3) 0.1334(2) 0.0843(13) Uani 1 1 d . . . . .
H47 H 1.017306 0.552256 0.127691 0.101 Uiso 1 1 calc R U . . .
C48 C 0.6667(4) 0.6454(4) 0.0840(2) 0.1003(16) Uani 1 1 d . . . . .
H48A H 0.611122 0.674327 0.106528 0.150 Uiso 1 1 calc R U . . .
H48B H 0.645409 0.586106 0.079189 0.150 Uiso 1 1 calc R U . . .
H48C H 0.670616 0.672319 0.046789 0.150 Uiso 1 1 calc R U . . .
C49 C 0.6340(5) 0.3109(4) -0.0338(2) 0.1009(15) Uani 1 1 d . . . . .
H49 H 0.569813 0.276657 -0.039807 0.121 Uiso 1 1 calc R U . . .
C50 C 0.6259(5) 0.3976(4) -0.0338(2) 0.1046(16) Uani 1 1 d . . . . .
H50 H 0.555222 0.423854 -0.038656 0.126 Uiso 1 1 calc R U . . .
C51 C 0.7168(6) 0.4445(4) -0.0269(2) 0.1092(17) Uani 1 1 d . . . . .
H51 H 0.709085 0.504092 -0.027411 0.131 Uiso 1 1 calc R U . . .
C52 C 0.7349(5) 0.2760(4) -0.0251(2) 0.1097(17) Uani 1 1 d . . . . .
H52 H 0.740905 0.216335 -0.024274 0.132 Uiso 1 1 calc R U . . .
C53 C 0.8314(4) 0.3243(5) -0.0172(2) 0.1079(18) Uani 1 1 d . . . . .
C54 C 0.8169(6) 0.4123(4) -0.0194(2) 0.1107(17) Uani 1 1 d . . . . .
H54 H 0.879670 0.448452 -0.015509 0.133 Uiso 1 1 calc R U . . .
C55 C 0.9427(6) 0.2885(6) -0.0098(5) 0.196(4) Uani 1 1 d . . . . .
H55A H 0.939429 0.238184 0.014163 0.294 Uiso 1 1 calc R U . . .
H55B H 0.992361 0.330200 0.008202 0.294 Uiso 1 1 calc R U . . .
H55C H 0.971052 0.272998 -0.046931 0.294 Uiso 1 1 calc R U . . .

loop_
_atom_site_aniso_label
_atom_site_aniso_U_11
_atom_site_aniso_U_22
_atom_site_aniso_U_33
_atom_site_aniso_U_23
_atom_site_aniso_U_13
_atom_site_aniso_U_12
Zn1 0.02060(18) 0.0289(2) 0.03115(19) 0.00396(13) -0.00145(12) -0.00066(13)
N2 0.0229(10) 0.0312(11) 0.0339(11) 0.0061(9) 0.0005(8) 0.0005(9)
N3 0.0229(10) 0.0301(11) 0.0342(11) 0.0045(9) -0.0005(8) -0.0018(8)
N4 0.0205(10) 0.0315(12) 0.0343(11) 0.0039(9) -0.0018(8) -0.0008(8)
N5 0.0241(10) 0.0319(12) 0.0335(11) 0.0049(9) -0.0006(8) 0.0001(9)
N6 0.0199(10) 0.0287(11) 0.0344(11) 0.0059(9) -0.0011(8) -0.0002(8)
N7 0.0231(10) 0.0342(12) 0.0342(11) 0.0057(9) -0.0017(8) -0.0001(9)
N1 0.0255(10) 0.0306(11) 0.0334(11) 0.0034(9) 0.0006(8) 0.0010(9)
N8 0.0227(10) 0.0331(12) 0.0356(12) 0.0032(9) -0.0031(8) -0.0017(9)
N9 0.0343(12) 0.0328(12) 0.0393(12) 0.0007(10) 0.0005(9) -0.0025(10)
N10 0.0324(12) 0.0336(12) 0.0396(12) 0.0038(10) 0.0024(9) 0.0044(9)
C2 0.0247(12) 0.0266(13) 0.0324(13) 0.0019(10) -0.0001(10) 0.0029(10)
C3 0.0254(12) 0.0317(13) 0.0305(13) 0.0004(11) -0.0007(10) 0.0040(10)
C4 0.0241(12) 0.0262(13) 0.0338(13) 0.0008(10) 0.0016(10) -0.0016(10)
C5 0.0243(12) 0.0312(13) 0.0323(13) 0.0001(11) -0.0016(10) 0.0051(10)
C6 0.0244(12) 0.0315(14) 0.0296(13) 0.0025(10) 0.0000(10) 0.0016(10)
C7 0.0235(12) 0.0304(13) 0.0311(13) 0.0009(10) -0.0016(10) 0.0021(10)
C8 0.0234(12) 0.0281(13) 0.0370(14) 0.0012(11) 0.0004(10) -0.0005(10)
C9 0.0272(13) 0.0303(14) 0.0377(14) 0.0020(11) -0.0014(10) -0.0017(11)
C10 0.0287(13) 0.0275(13) 0.0382(14) 0.0006(11) 0.0019(10) -0.0027(10)
C11 0.0253(12) 0.0306(13) 0.0327(13) 0.0035(11) -0.0035(10) 0.0012(10)
C12 0.0242(12) 0.0258(13) 0.0350(14) -0.0003(10) -0.0006(10) -0.0005(10)
C13 0.0245(12) 0.0266(13) 0.0343(14) 0.0016(11) 0.0005(10) 0.0013(10)
C14 0.0300(13) 0.0356(15) 0.0347(14) 0.0018(11) 0.0018(10) -0.0016(11)
C15 0.0243(12) 0.0333(14) 0.0422(15) -0.0018(12) -0.0011(11) 0.0018(11)
C16 0.0255(12) 0.0268(13) 0.0340(13) 0.0021(11) 0.0024(10) -0.0015(10)
C17 0.0288(13) 0.0306(14) 0.0301(13) 0.0016(11) 0.0006(10) 0.0024(11)
C18 0.0219(12) 0.0273(13) 0.0347(13) -0.0001(11) -0.0017(10) 0.0007(10)
C19 0.0276(13) 0.0334(14) 0.0330(14) 0.0036(11) -0.0024(10) 0.0029(11)
C20 0.0332(14) 0.0300(14) 0.0326(14) 0.0049(11) 0.0021(10) -0.0012(11)
C21 0.0341(14) 0.0342(14) 0.0327(14) 0.0045(11) 0.0014(11) 0.0002(11)
C22 0.0344(14) 0.0365(15) 0.0430(16) 0.0071(12) 0.0008(11) -0.0077(12)
C23 0.0485(16) 0.0292(14) 0.0368(15) 0.0011(12) 0.0095(12) -0.0040(12)
C24 0.0461(16) 0.0309(15) 0.0391(15) 0.0043(12) 0.0104(12) 0.0035(12)
C25 0.0285(13) 0.0385(15) 0.0369(15) -0.0041(12) -0.0048(11) 0.0000(11)
C26 0.0333(14) 0.0486(17) 0.0352(15) 0.0051(12) -0.0007(11) -0.0003(12)
C27 0.0289(13) 0.0435(16) 0.0406(15) -0.0001(12) 0.0082(11) -0.0059(12)
C28 0.0221(12) 0.0418(16) 0.0477(16) -0.0027(13) 0.0036(11) -0.0014(11)
C29 0.0437(16) 0.0380(16) 0.0379(15) 0.0094(12) -0.0035(12) 0.0057(12)
C1 0.0300(14) 0.0411(16) 0.0506(17) 0.0031(13) -0.0047(12) -0.0054(12)
C30 0.0280(13) 0.0444(16) 0.0451(16) 0.0110(13) -0.0041(11) 0.0013(12)
C31 0.0318(14) 0.0454(17) 0.0502(17) 0.0054(14) -0.0026(12) 0.0038(12)
C32 0.0343(14) 0.0444(17) 0.0495(17) -0.0050(13) -0.0039(12) -0.0053(13)
C33 0.0351(15) 0.0468(17) 0.0469(17) 0.0098(13) -0.0107(12) 0.0050(13)
C34 0.0367(15) 0.0426(17) 0.0573(18) 0.0110(14) 0.0040(13) -0.0143(13)
C35 0.0320(14) 0.0475(18) 0.064(2) 0.0062(15) -0.0035(13) -0.0155(13)
C36 0.0397(15) 0.0557(18) 0.0333(15) -0.0034(13) -0.0113(12) 0.0051(14)
C37 0.0573(19) 0.0403(17) 0.0532(19) 0.0070(15) 0.0162(15) 0.0121(15)
C38 0.069(2) 0.0370(16) 0.0437(17) -0.0006(13) 0.0059(14) -0.0099(15)
C39 0.0473(17) 0.063(2) 0.0337(15) 0.0095(14) -0.0059(12) 0.0009(15)
C40 0.093(3) 0.0342(17) 0.0482(19) -0.0034(14) 0.0181(18) -0.0062(17)
C41 0.065(2) 0.061(2) 0.057(2) 0.0146(18) -0.0018(16) -0.0163(19)
C42 0.080(2) 0.0352(17) 0.058(2) 0.0041(15) 0.0265(18) 0.0104(16)
C43 0.071(2) 0.061(2) 0.058(2) 0.0067(18) 0.0085(18) -0.0061(18)
C44 0.074(3) 0.067(2) 0.057(2) 0.0017(18) 0.0081(18) -0.017(2)
C45 0.062(2) 0.096(3) 0.059(2) 0.007(2) -0.0039(18) -0.017(2)
C46 0.107(3) 0.057(2) 0.063(2) -0.0055(19) 0.001(2) -0.014(2)
C47 0.089(3) 0.082(3) 0.083(3) 0.015(2) 0.015(2) 0.020(2)
C48 0.083(3) 0.119(4) 0.097(3) 0.035(3) -0.025(2) -0.035(3)
C49 0.101(4) 0.111(4) 0.091(4) 0.023(3) 0.007(3) 0.001(3)
C50 0.110(4) 0.124(5) 0.079(3) 0.009(3) -0.007(3) 0.021(4)
C51 0.137(5) 0.117(5) 0.072(3) -0.008(3) -0.013(3) 0.022(4)
C52 0.115(5) 0.105(4) 0.111(4) 0.024(3) 0.025(3) 0.022(4)
C53 0.076(3) 0.135(5) 0.113(4) 0.038(4) 0.013(3) 0.027(3)
C54 0.123(5) 0.117(5) 0.091(4) 0.011(3) -0.016(3) -0.002(4)
C55 0.123(6) 0.203(9) 0.261(11) 0.133(8) 0.005(6) 0.039(5)

loop_
_atom_type_symbol
_atom_type_description
_atom_type_scat_dispersion_real
_atom_type_scat_dispersion_imag
_atom_type_scat_source
C C 0.0181 0.0091 'International Tables Vol C Tables 4.2.6.8 and 6.1.1.4'
H H 0.0000 0.0000 'International Tables Vol C Tables 4.2.6.8 and 6.1.1.4'
N N 0.0311 0.0180 'International Tables Vol C Tables 4.2.6.8 and 6.1.1.4'
Zn Zn -1.5491 0.6778 'International Tables Vol C Tables 4.2.6.8 and 6.1.1.4'

loop_
_geom_angle_atom_site_label_1
_geom_angle_atom_site_label_2
_geom_angle_atom_site_label_3
_geom_angle
_geom_angle_site_symmetry_1
_geom_angle_site_symmetry_3
_geom_angle_publ_flag
N2 Zn1 N3 83.90(8) . . ?
N2 Zn1 C20 107.57(9) . . ?
N3 Zn1 C20 108.11(9) . . ?
N4 Zn1 N2 142.95(8) . . ?
N4 Zn1 N3 84.29(8) . . ?
N4 Zn1 N6 84.58(8) . . ?
N4 Zn1 C20 109.48(9) . . ?
N6 Zn1 N2 84.33(8) . . ?
N6 Zn1 N3 143.39(8) . . ?
N6 Zn1 C20 108.49(9) . . ?
C6 N2 Zn1 125.17(15) . . ?
C6 N2 C11 108.32(19) . . ?
C11 N2 Zn1 125.77(16) . . ?
C8 N3 Zn1 125.99(16) . . ?
C16 N3 Zn1 125.35(16) . . ?
C16 N3 C8 107.96(19) . . ?
C2 N4 Zn1 124.90(15) . . ?
C2 N4 C7 108.04(19) . . ?
C7 N4 Zn1 126.62(16) . . ?
C2 N5 C13 122.6(2) . . ?
C13 N6 Zn1 124.94(15) . . ?
C13 N6 C18 108.24(19) . . ?
C18 N6 Zn1 126.47(16) . . ?
C11 N7 C18 123.4(2) . . ?
C16 N1 C6 122.7(2) . . ?
C7 N8 C8 123.1(2) . . ?
C20 N9 C23 111.1(2) . . ?
C20 N9 C32 125.2(2) . . ?
C23 N9 C32 123.7(2) . . ?
C20 N10 C24 111.7(2) . . ?
C20 N10 C31 125.2(2) . . ?
C24 N10 C31 123.1(2) . . ?
N4 C2 C3 109.8(2) . . ?
N5 C2 N4 128.4(2) . . ?
N5 C2 C3 121.6(2) . . ?
C5 C3 C2 106.1(2) . . ?
C26 C3 C2 132.2(2) . . ?
C26 C3 C5 121.6(2) . . ?
C12 C4 C13 106.1(2) . . ?
C14 C4 C12 121.5(2) . . ?
C14 C4 C13 132.4(2) . . ?
C3 C5 C7 106.3(2) . . ?
C25 C5 C3 120.7(2) . . ?
C25 C5 C7 133.1(2) . . ?
N2 C6 C17 109.7(2) . . ?
N1 C6 N2 128.1(2) . . ?
N1 C6 C17 122.2(2) . . ?
N4 C7 C5 109.7(2) . . ?
N8 C7 N4 127.8(2) . . ?
N8 C7 C5 122.5(2) . . ?
N3 C8 C9 109.7(2) . . ?
N8 C8 N3 127.8(2) . . ?
N8 C8 C9 122.4(2) . . ?
C10 C9 C8 106.4(2) . . ?
C1 C9 C8 132.8(2) . . ?
C1 C9 C10 120.8(2) . . ?
C9 C10 C16 105.9(2) . . ?
C22 C10 C9 121.4(2) . . ?
C22 C10 C16 132.8(2) . . ?
N2 C11 C19 109.2(2) . . ?
N7 C11 N2 128.0(2) . . ?
N7 C11 C19 122.7(2) . . ?
C4 C12 C15 120.6(2) . . ?
C4 C12 C18 106.5(2) . . ?
C15 C12 C18 132.9(2) . . ?
N5 C13 N6 128.1(2) . . ?
N5 C13 C4 121.8(2) . . ?
N6 C13 C4 109.8(2) . . ?
C4 C14 H14 121.2 . . ?
C27 C14 C4 117.5(2) . . ?
C27 C14 H14 121.2 . . ?
C12 C15 H15 121.0 . . ?
C28 C15 C12 117.9(2) . . ?
C28 C15 H15 121.0 . . ?
N3 C16 C10 109.9(2) . . ?
N1 C16 N3 128.0(2) . . ?
N1 C16 C10 122.0(2) . . ?
C19 C17 C6 105.9(2) . . ?
C21 C17 C6 132.5(2) . . ?
C21 C17 C19 121.6(2) . . ?
N6 C18 C12 109.4(2) . . ?
N7 C18 N6 127.7(2) . . ?
N7 C18 C12 122.9(2) . . ?
C17 C19 C11 106.8(2) . . ?
C30 C19 C11 132.3(2) . . ?
C30 C19 C17 120.9(2) . . ?
N9 C20 Zn1 126.79(18) . . ?
N10 C20 Zn1 128.29(19) . . ?
N10 C20 N9 104.8(2) . . ?
C17 C21 H21 121.3 . . ?
C17 C21 C29 117.4(2) . . ?
C29 C21 H21 121.3 . . ?
C10 C22 H22 121.1 . . ?
C34 C22 C10 117.9(3) . . ?
C34 C22 H22 121.1 . . ?
N9 C23 C38 132.1(3) . . ?
C24 C23 N9 106.3(2) . . ?
C24 C23 C38 121.5(3) . . ?
N10 C24 C23 106.1(2) . . ?
N10 C24 C37 132.3(3) . . ?
C23 C24 C37 121.6(3) . . ?
C5 C25 H25 121.3 . . ?
C36 C25 C5 117.5(2) . . ?
C36 C25 H25 121.3 . . ?
C3 C26 H26 121.2 . . ?
C39 C26 C3 117.6(3) . . ?
C39 C26 H26 121.2 . . ?
C14 C27 H27 119.4 . . ?
C14 C27 C28 121.1(2) . . ?
C28 C27 H27 119.4 . . ?
C15 C28 C27 121.4(2) . . ?
C15 C28 H28 119.3 . . ?
C27 C28 H28 119.3 . . ?
C21 C29 H29 119.5 . . ?
C21 C29 C33 120.9(2) . . ?
C33 C29 H29 119.5 . . ?
C9 C1 H1 121.4 . . ?
C35 C1 C9 117.2(3) . . ?
C35 C1 H1 121.4 . . ?
C19 C30 H30 121.4 . . ?
C33 C30 C19 117.2(2) . . ?
C33 C30 H30 121.4 . . ?
N10 C31 H31A 109.5 . . ?
N10 C31 H31B 109.5 . . ?
N10 C31 H31C 109.5 . . ?
H31A C31 H31B 109.5 . . ?
H31A C31 H31C 109.5 . . ?
H31B C31 H31C 109.5 . . ?
N9 C32 H32A 109.5 . . ?
N9 C32 H32B 109.5 . . ?
N9 C32 H32C 109.5 . . ?
H32A C32 H32B 109.5 . . ?
H32A C32 H32C 109.5 . . ?
H32B C32 H32C 109.5 . . ?
C29 C33 H33 119.1 . . ?
C30 C33 C29 121.9(2) . . ?
C30 C33 H33 119.1 . . ?
C22 C34 H34 119.6 . . ?
C22 C34 C35 120.8(3) . . ?
C35 C34 H34 119.6 . . ?
C1 C35 C34 121.9(3) . . ?
C1 C35 H35 119.1 . . ?
C34 C35 H35 119.1 . . ?
C25 C36 H36 119.2 . . ?
C25 C36 C39 121.5(2) . . ?
C39 C36 H36 119.2 . . ?
C24 C37 H37 121.5 . . ?
C42 C37 C24 117.0(3) . . ?
C42 C37 H37 121.5 . . ?
C23 C38 H38 121.7 . . ?
C40 C38 C23 116.6(3) . . ?
C40 C38 H38 121.7 . . ?
C26 C39 C36 121.1(3) . . ?
C26 C39 H39 119.5 . . ?
C36 C39 H39 119.5 . . ?
C38 C40 H40 119.1 . . ?
C38 C40 C42 121.9(3) . . ?
C42 C40 H40 119.1 . . ?
C43 C41 C46 118.3(4) . . ?
C43 C41 C48 121.5(4) . . ?
C46 C41 C48 120.2(4) . . ?
C37 C42 C40 121.3(3) . . ?
C37 C42 H42 119.4 . . ?
C40 C42 H42 119.4 . . ?
C41 C43 H43 119.2 . . ?
C44 C43 C41 121.6(4) . . ?
C44 C43 H43 119.2 . . ?
C43 C44 H44 119.3 . . ?
C45 C44 C43 121.4(4) . . ?
C45 C44 H44 119.3 . . ?
C44 C45 H45 120.3 . . ?
C44 C45 C47 119.4(4) . . ?
C47 C45 H45 120.3 . . ?
C41 C46 H46 119.9 . . ?
C41 C46 C47 120.2(4) . . ?
C47 C46 H46 119.9 . . ?
C45 C47 C46 119.1(4) . . ?
C45 C47 H47 120.5 . . ?
C46 C47 H47 120.5 . . ?
C41 C48 H48A 109.5 . . ?
C41 C48 H48B 109.5 . . ?
C41 C48 H48C 109.5 . . ?
H48A C48 H48B 109.5 . . ?
H48A C48 H48C 109.5 . . ?
H48B C48 H48C 109.5 . . ?
C50 C49 H49 120.9 . . ?
C52 C49 H49 120.9 . . ?
C52 C49 C50 118.2(6) . . ?
C49 C50 H50 120.0 . . ?
C51 C50 C49 120.1(6) . . ?
C51 C50 H50 120.0 . . ?
C50 C51 H51 118.5 . . ?
C54 C51 C50 123.0(7) . . ?
C54 C51 H51 118.5 . . ?
C49 C52 H52 118.7 . . ?
C49 C52 C53 122.5(6) . . ?
C53 C52 H52 118.7 . . ?
C52 C53 C54 115.9(5) . . ?
C52 C53 C55 123.9(7) . . ?
C54 C53 C55 120.2(7) . . ?
C51 C54 C53 120.2(6) . . ?
C51 C54 H54 119.9 . . ?
C53 C54 H54 119.9 . . ?
C53 C55 H55A 109.5 . . ?
C53 C55 H55B 109.5 . . ?
C53 C55 H55C 109.5 . . ?
H55A C55 H55B 109.5 . . ?
H55A C55 H55C 109.5 . . ?
H55B C55 H55C 109.5 . . ?

loop_
_geom_bond_atom_site_label_1
_geom_bond_atom_site_label_2
_geom_bond_distance
_geom_bond_site_symmetry_2
_geom_bond_publ_flag
Zn1 N2 2.087(2) . ?
Zn1 N3 2.089(2) . ?
Zn1 N4 2.080(2) . ?
Zn1 N6 2.0831(19) . ?
Zn1 C20 2.093(3) . ?
N2 C6 1.365(3) . ?
N2 C11 1.372(3) . ?
N3 C8 1.370(3) . ?
N3 C16 1.360(3) . ?
N4 C2 1.360(3) . ?
N4 C7 1.372(3) . ?
N5 C2 1.334(3) . ?
N5 C13 1.336(3) . ?
N6 C13 1.362(3) . ?
N6 C18 1.372(3) . ?
N7 C11 1.327(3) . ?
N7 C18 1.333(3) . ?
N1 C6 1.335(3) . ?
N1 C16 1.333(3) . ?
N8 C7 1.333(3) . ?
N8 C8 1.339(3) . ?
N9 C20 1.365(3) . ?
N9 C23 1.387(3) . ?
N9 C32 1.460(3) . ?
N10 C20 1.359(3) . ?
N10 C24 1.384(4) . ?
N10 C31 1.464(3) . ?
C2 C3 1.463(3) . ?
C3 C5 1.396(3) . ?
C3 C26 1.383(4) . ?
C4 C12 1.398(3) . ?
C4 C13 1.459(3) . ?
C4 C14 1.388(4) . ?
C5 C7 1.456(3) . ?
C5 C25 1.396(3) . ?
C6 C17 1.468(3) . ?
C8 C9 1.453(4) . ?
C9 C10 1.398(4) . ?
C9 C1 1.396(4) . ?
C10 C16 1.462(3) . ?
C10 C22 1.383(4) . ?
C11 C19 1.461(3) . ?
C12 C15 1.399(3) . ?
C12 C18 1.457(3) . ?
C14 H14 0.9500 . ?
C14 C27 1.384(4) . ?
C15 H15 0.9500 . ?
C15 C28 1.370(4) . ?
C17 C19 1.394(3) . ?
C17 C21 1.385(4) . ?
C19 C30 1.392(3) . ?
C21 H21 0.9500 . ?
C21 C29 1.386(4) . ?
C22 H22 0.9500 . ?
C22 C34 1.382(4) . ?
C23 C24 1.385(4) . ?
C23 C38 1.394(4) . ?
C24 C37 1.393(4) . ?
C25 H25 0.9500 . ?
C25 C36 1.381(4) . ?
C26 H26 0.9500 . ?
C26 C39 1.383(4) . ?
C27 H27 0.9500 . ?
C27 C28 1.405(4) . ?
C28 H28 0.9500 . ?
C29 H29 0.9500 . ?
C29 C33 1.394(4) . ?
C1 H1 0.9500 . ?
C1 C35 1.382(4) . ?
C30 H30 0.9500 . ?
C30 C33 1.381(4) . ?
C31 H31A 0.9800 . ?
C31 H31B 0.9800 . ?
C31 H31C 0.9800 . ?
C32 H32A 0.9800 . ?
C32 H32B 0.9800 . ?
C32 H32C 0.9800 . ?
C33 H33 0.9500 . ?
C34 H34 0.9500 . ?
C34 C35 1.395(4) . ?
C35 H35 0.9500 . ?
C36 H36 0.9500 . ?
C36 C39 1.399(4) . ?
C37 H37 0.9500 . ?
C37 C42 1.375(5) . ?
C38 H38 0.9500 . ?
C38 C40 1.381(5) . ?
C39 H39 0.9500 . ?
C40 H40 0.9500 . ?
C40 C42 1.401(5) . ?
C41 C43 1.364(5) . ?
C41 C46 1.377(6) . ?
C41 C48 1.511(5) . ?
C42 H42 0.9500 . ?
C43 H43 0.9500 . ?
C43 C44 1.353(5) . ?
C44 H44 0.9500 . ?
C44 C45 1.343(6) . ?
C45 H45 0.9500 . ?
C45 C47 1.387(6) . ?
C46 H46 0.9500 . ?
C46 C47 1.401(6) . ?
C47 H47 0.9500 . ?
C48 H48A 0.9800 . ?
C48 H48B 0.9800 . ?
C48 H48C 0.9800 . ?
C49 H49 0.9500 . ?
C49 C50 1.380(8) . ?
C49 C52 1.343(7) . ?
C50 H50 0.9500 . ?
C50 C51 1.327(8) . ?
C51 H51 0.9500 . ?
C51 C54 1.315(8) . ?
C52 H52 0.9500 . ?
C52 C53 1.398(8) . ?
C53 C54 1.408(8) . ?
C53 C55 1.458(8) . ?
C54 H54 0.9500 . ?
C55 H55A 0.9800 . ?
C55 H55B 0.9800 . ?
C55 H55C 0.9800 . ?

loop_
_geom_torsion_atom_site_label_1
_geom_torsion_atom_site_label_2
_geom_torsion_atom_site_label_3
_geom_torsion_atom_site_label_4
_geom_torsion
_geom_torsion_site_symmetry_1
_geom_torsion_site_symmetry_2
_geom_torsion_site_symmetry_3
_geom_torsion_site_symmetry_4
_geom_torsion_publ_flag
Zn1 N2 C6 N1 -15.5(4) . . . . ?
Zn1 N2 C6 C17 167.55(16) . . . . ?
Zn1 N2 C11 N7 15.8(4) . . . . ?
Zn1 N2 C11 C19 -167.06(17) . . . . ?
Zn1 N3 C8 N8 -15.2(4) . . . . ?
Zn1 N3 C8 C9 167.61(16) . . . . ?
Zn1 N3 C16 N1 16.0(4) . . . . ?
Zn1 N3 C16 C10 -167.22(16) . . . . ?
Zn1 N4 C2 N5 -14.6(4) . . . . ?
Zn1 N4 C2 C3 170.03(16) . . . . ?
Zn1 N4 C7 N8 11.9(4) . . . . ?
Zn1 N4 C7 C5 -170.14(16) . . . . ?
Zn1 N6 C13 N5 14.5(4) . . . . ?
Zn1 N6 C13 C4 -171.16(16) . . . . ?
Zn1 N6 C18 N7 -10.9(4) . . . . ?
Zn1 N6 C18 C12 171.69(16) . . . . ?
N2 C6 C17 C19 1.4(3) . . . . ?
N2 C6 C17 C21 179.4(3) . . . . ?
N2 C11 C19 C17 -2.5(3) . . . . ?
N2 C11 C19 C30 178.6(3) . . . . ?
N3 C8 C9 C10 1.5(3) . . . . ?
N3 C8 C9 C1 -178.1(3) . . . . ?
N4 C2 C3 C5 1.9(3) . . . . ?
N4 C2 C3 C26 180.0(3) . . . . ?
N5 C2 C3 C5 -173.8(2) . . . . ?
N5 C2 C3 C26 4.2(4) . . . . ?
N7 C11 C19 C17 174.8(2) . . . . ?
N7 C11 C19 C30 -4.1(5) . . . . ?
N1 C6 C17 C19 -175.8(2) . . . . ?
N1 C6 C17 C21 2.2(4) . . . . ?
N8 C8 C9 C10 -175.9(2) . . . . ?
N8 C8 C9 C1 4.5(5) . . . . ?
N9 C23 C24 N10 0.3(3) . . . . ?
N9 C23 C24 C37 -177.6(2) . . . . ?
N9 C23 C38 C40 176.6(3) . . . . ?
N10 C24 C37 C42 -176.5(3) . . . . ?
C2 N4 C7 N8 -175.5(2) . . . . ?
C2 N4 C7 C5 2.4(3) . . . . ?
C2 N5 C13 N6 6.7(4) . . . . ?
C2 N5 C13 C4 -167.0(2) . . . . ?
C2 C3 C5 C7 -0.4(3) . . . . ?
C2 C3 C5 C25 179.0(2) . . . . ?
C2 C3 C26 C39 -179.6(3) . . . . ?
C3 C5 C7 N4 -1.2(3) . . . . ?
C3 C5 C7 N8 176.9(2) . . . . ?
C3 C5 C25 C36 1.0(4) . . . . ?
C3 C26 C39 C36 1.0(5) . . . . ?
C4 C12 C15 C28 -1.2(4) . . . . ?
C4 C12 C18 N6 0.4(3) . . . . ?
C4 C12 C18 N7 -177.2(2) . . . . ?
C4 C14 C27 C28 0.0(4) . . . . ?
C5 C3 C26 C39 -1.8(4) . . . . ?
C5 C25 C36 C39 -1.7(4) . . . . ?
C6 N2 C11 N7 -173.7(3) . . . . ?
C6 N2 C11 C19 3.4(3) . . . . ?
C6 N1 C16 N3 5.5(4) . . . . ?
C6 N1 C16 C10 -170.9(2) . . . . ?
C6 C17 C19 C11 0.7(3) . . . . ?
C6 C17 C19 C30 179.7(2) . . . . ?
C6 C17 C21 C29 179.9(3) . . . . ?
C7 N4 C2 N5 172.7(2) . . . . ?
C7 N4 C2 C3 -2.7(3) . . . . ?
C7 N8 C8 N3 -2.2(4) . . . . ?
C7 N8 C8 C9 174.7(2) . . . . ?
C7 C5 C25 C36 -179.7(3) . . . . ?
C8 N3 C16 N1 -173.1(2) . . . . ?
C8 N3 C16 C10 3.6(3) . . . . ?
C8 N8 C7 N4 4.1(4) . . . . ?
C8 N8 C7 C5 -173.7(2) . . . . ?
C8 C9 C10 C16 0.7(3) . . . . ?
C8 C9 C10 C22 -179.5(2) . . . . ?
C8 C9 C1 C35 177.8(3) . . . . ?
C9 C10 C16 N3 -2.7(3) . . . . ?
C9 C10 C16 N1 174.3(2) . . . . ?
C9 C10 C22 C34 1.5(4) . . . . ?
C9 C1 C35 C34 1.7(5) . . . . ?
C10 C9 C1 C35 -1.7(4) . . . . ?
C10 C22 C34 C35 -1.6(4) . . . . ?
C11 N2 C6 N1 174.0(2) . . . . ?
C11 N2 C6 C17 -3.0(3) . . . . ?
C11 N7 C18 N6 -4.7(4) . . . . ?
C11 N7 C18 C12 172.4(2) . . . . ?
C11 C19 C30 C33 179.5(3) . . . . ?
C12 C4 C13 N5 172.6(2) . . . . ?
C12 C4 C13 N6 -2.1(3) . . . . ?
C12 C4 C14 C27 -0.3(4) . . . . ?
C12 C15 C28 C27 0.9(4) . . . . ?
C13 N5 C2 N4 -6.7(4) . . . . ?
C13 N5 C2 C3 168.2(2) . . . . ?
C13 N6 C18 N7 175.7(2) . . . . ?
C13 N6 C18 C12 -1.7(3) . . . . ?
C13 C4 C12 C15 -177.4(2) . . . . ?
C13 C4 C12 C18 1.0(3) . . . . ?
C13 C4 C14 C27 177.5(3) . . . . ?
C14 C4 C12 C15 0.9(4) . . . . ?
C14 C4 C12 C18 179.3(2) . . . . ?
C14 C4 C13 N5 -5.4(4) . . . . ?
C14 C4 C13 N6 179.8(3) . . . . ?
C14 C27 C28 C15 -0.3(4) . . . . ?
C15 C12 C18 N6 178.5(3) . . . . ?
C15 C12 C18 N7 1.0(4) . . . . ?
C16 N3 C8 N8 174.0(2) . . . . ?
C16 N3 C8 C9 -3.2(3) . . . . ?
C16 N1 C6 N2 -5.8(4) . . . . ?
C16 N1 C6 C17 170.8(2) . . . . ?
C16 C10 C22 C34 -178.8(3) . . . . ?
C17 C19 C30 C33 0.7(4) . . . . ?
C17 C21 C29 C33 1.1(4) . . . . ?
C18 N6 C13 N5 -171.9(2) . . . . ?
C18 N6 C13 C4 2.4(3) . . . . ?
C18 N7 C11 N2 2.0(4) . . . . ?
C18 N7 C11 C19 -174.8(2) . . . . ?
C18 C12 C15 C28 -179.1(3) . . . . ?
C19 C17 C21 C29 -2.4(4) . . . . ?
C19 C30 C33 C29 -2.0(4) . . . . ?
C20 N9 C23 C24 0.2(3) . . . . ?
C20 N9 C23 C38 -178.4(3) . . . . ?
C20 N10 C24 C23 -0.6(3) . . . . ?
C20 N10 C24 C37 177.0(3) . . . . ?
C21 C17 C19 C11 -177.6(2) . . . . ?
C21 C17 C19 C30 1.5(4) . . . . ?
C21 C29 C33 C30 1.0(5) . . . . ?
C22 C10 C16 N3 177.6(3) . . . . ?
C22 C10 C16 N1 -5.4(4) . . . . ?
C22 C34 C35 C1 0.0(5) . . . . ?
C23 N9 C20 Zn1 175.56(18) . . . . ?
C23 N9 C20 N10 -0.5(3) . . . . ?
C23 C24 C37 C42 0.8(4) . . . . ?
C23 C38 C40 C42 0.5(4) . . . . ?
C24 N10 C20 Zn1 -175.30(18) . . . . ?
C24 N10 C20 N9 0.7(3) . . . . ?
C24 C23 C38 C40 -1.7(4) . . . . ?
C24 C37 C42 C40 -2.1(4) . . . . ?
C25 C5 C7 N4 179.4(3) . . . . ?
C25 C5 C7 N8 -2.5(4) . . . . ?
C25 C36 C39 C26 0.7(5) . . . . ?
C26 C3 C5 C7 -178.7(2) . . . . ?
C26 C3 C5 C25 0.7(4) . . . . ?
C1 C9 C10 C16 -179.6(2) . . . . ?
C1 C9 C10 C22 0.1(4) . . . . ?
C31 N10 C20 Zn1 4.4(4) . . . . ?
C31 N10 C20 N9 -179.6(2) . . . . ?
C31 N10 C24 C23 179.6(2) . . . . ?
C31 N10 C24 C37 -2.8(4) . . . . ?
C32 N9 C20 Zn1 -2.7(4) . . . . ?
C32 N9 C20 N10 -178.8(2) . . . . ?
C32 N9 C23 C24 178.4(2) . . . . ?
C32 N9 C23 C38 -0.1(5) . . . . ?
C38 C23 C24 N10 179.0(2) . . . . ?
C38 C23 C24 C37 1.1(4) . . . . ?
C38 C40 C42 C37 1.4(5) . . . . ?
C41 C43 C44 C45 0.0(6) . . . . ?
C41 C46 C47 C45 0.1(6) . . . . ?
C43 C41 C46 C47 -0.5(6) . . . . ?
C43 C44 C45 C47 -0.4(6) . . . . ?
C44 C45 C47 C46 0.4(6) . . . . ?
C46 C41 C43 C44 0.5(5) . . . . ?
C48 C41 C43 C44 -179.1(4) . . . . ?
C48 C41 C46 C47 179.1(4) . . . . ?
C49 C50 C51 C54 -0.6(9) . . . . ?
C49 C52 C53 C54 -0.5(9) . . . . ?
C49 C52 C53 C55 -177.6(7) . . . . ?
C50 C49 C52 C53 -1.3(9) . . . . ?
C50 C51 C54 C53 -1.3(9) . . . . ?
C52 C49 C50 C51 1.9(8) . . . . ?
C52 C53 C54 C51 1.8(8) . . . . ?
C55 C53 C54 C51 179.0(7) . . . . ?
